data_4081944
loop_
_publ_author_name
'Zaitsev, Kirill V.'
'Kapranov, Andrey A.'
'Churakov, Andrei V.'
'Poleshchuk, Oleg Kh.'
'Oprunenko, Yuri F.'
'Tarasevich, Boris N.'
'Zaitseva, Galina S.'
'Karlov, Sergey S.'

_publ_section_title
;
 &#x201C;Donor--Acceptor&#x201D; Oligogermanes: Synthesis, Structure, and
 Electronic Properties
;
_journal_issue 21
_journal_name_full Organometallics
_journal_page_first 6500
_journal_paper_doi 10.1021/om4008218
_journal_volume 32
_journal_year 2013
_chemical_formula_moiety 'C18 H F15 Ge'
_chemical_formula_sum 'C18 H F15 Ge'
_chemical_formula_weight 574.78
_chemical_name_systematic
; 
 ? 
;
_space_group_IT_number 148
_symmetry_cell_setting trigonal
_symmetry_space_group_name_Hall '-R 3'
_symmetry_space_group_name_H-M 'R -3 :H'
_atom_sites_solution_hydrogens difmap
_atom_sites_solution_primary direct
_atom_sites_solution_secondary difmap
_audit_creation_method SHELXL-97
_cell_angle_alpha 90.00
_cell_angle_beta 90.00
_cell_angle_gamma 120.00
_cell_formula_units_Z 18
_cell_length_a 39.581(2)
_cell_length_b 39.581(2)
_cell_length_c 5.9385(6)
_cell_measurement_reflns_used 3437
_cell_measurement_temperature 180(2)
_cell_measurement_theta_max 30.998
_cell_measurement_theta_min 2.723
_cell_volume 8057.1(10)
_computing_cell_refinement 'SAINT (Bruker, 2008)'
_computing_data_collection '<i>APEX2</i> (Bruker, 2008)'
_computing_data_reduction 'SAINT (Bruker, 2008)'
_computing_molecular_graphics 'SHELXTL (Sheldrick, 2008)'
_computing_publication_material 'SHELXTL (Sheldrick, 2008)'
_computing_structure_refinement 'SHELXTL (Sheldrick, 2008)'
_computing_structure_solution 'SHELXTL (Sheldrick, 2008)'
_diffrn_ambient_temperature 180(2)
_diffrn_measured_fraction_theta_full 0.999
_diffrn_measured_fraction_theta_max 0.999
_diffrn_measurement_device_type 'Bruker SMART APEX II'
_diffrn_measurement_method \w
_diffrn_radiation_monochromator graphite
_diffrn_radiation_source 'fine-focus sealed tube'
_diffrn_radiation_type MoK\a
_diffrn_radiation_wavelength 0.71073
_diffrn_reflns_av_R_equivalents 0.0671
_diffrn_reflns_av_sigmaI/netI 0.0478
_diffrn_reflns_limit_h_max 48
_diffrn_reflns_limit_h_min -48
_diffrn_reflns_limit_k_max 48
_diffrn_reflns_limit_k_min -48
_diffrn_reflns_limit_l_max 7
_diffrn_reflns_limit_l_min -7
_diffrn_reflns_number 20923
_diffrn_reflns_theta_full 26.00
_diffrn_reflns_theta_max 26.00
_diffrn_reflns_theta_min 2.06
_diffrn_standards_decay_% 0
_diffrn_standards_interval_time 0
_diffrn_standards_number 0
_exptl_absorpt_coefficient_mu 1.868
_exptl_absorpt_correction_T_max 0.9636
_exptl_absorpt_correction_T_min 0.7670
_exptl_absorpt_correction_type multi-scan
_exptl_absorpt_process_details 'SADABS (Bruker 2008)'
_exptl_crystal_colour colourless
_exptl_crystal_density_diffrn 2.132
_exptl_crystal_density_method 'not measured'
_exptl_crystal_description plate
_exptl_crystal_F_000 4968
_exptl_crystal_size_max 0.15
_exptl_crystal_size_mid 0.15
_exptl_crystal_size_min 0.02
_refine_diff_density_max 0.749
_refine_diff_density_min -0.290
_refine_diff_density_rms 0.083
_refine_ls_extinction_method none
_refine_ls_goodness_of_fit_ref 1.000
_refine_ls_hydrogen_treatment refall
_refine_ls_matrix_type full
_refine_ls_number_parameters 311
_refine_ls_number_reflns 3527
_refine_ls_number_restraints 0
_refine_ls_restrained_S_all 1.000
_refine_ls_R_factor_all 0.0647
_refine_ls_R_factor_gt 0.0382
_refine_ls_shift/su_max 0.001
_refine_ls_shift/su_mean 0.000
_refine_ls_structure_factor_coef Fsqd
_refine_ls_weighting_details 'calc w=1/[\s^2^(Fo^2^)+(0.0505P)^2^+0.0000P] where P=(Fo^2^+2Fc^2^)/3'
_refine_ls_weighting_scheme calc
_refine_ls_wR_factor_gt 0.0854
_refine_ls_wR_factor_ref 0.0934
_reflns_number_gt 2552
_reflns_number_total 3527
_reflns_threshold_expression I>2\s(I)
_cod_data_source_file om4008218_si_002.cif
_cod_data_source_block 7
_cod_original_sg_symbol_H-M 'R -3'
_cod_database_code 4081944

loop_
_symmetry_equiv_pos_as_xyz
'x, y, z'
'-y, x-y, z'
'-x+y, -x, z'
'x+2/3, y+1/3, z+1/3'
'-y+2/3, x-y+1/3, z+1/3'
'-x+y+2/3, -x+1/3, z+1/3'
'x+1/3, y+2/3, z+2/3'
'-y+1/3, x-y+2/3, z+2/3'
'-x+y+1/3, -x+2/3, z+2/3'
'-x, -y, -z'
'y, -x+y, -z'
'x-y, x, -z'
'-x+2/3, -y+1/3, -z+1/3'
'y+2/3, -x+y+1/3, -z+1/3'
'x-y+2/3, x+1/3, -z+1/3'
'-x+1/3, -y+2/3, -z+2/3'
'y+1/3, -x+y+2/3, -z+2/3'
'x-y+1/3, x+2/3, -z+2/3'

loop_
_atom_site_label
_atom_site_type_symbol
_atom_site_fract_x
_atom_site_fract_y
_atom_site_fract_z
_atom_site_U_iso_or_equiv
_atom_site_adp_type
_atom_site_occupancy
_atom_site_symmetry_multiplicity
_atom_site_calc_flag
Ge1 Ge 0.462500(10) 0.148244(10) -0.00917(6) 0.01890(12) Uani 1 1 d
H1 H 0.4637(9) 0.1499(9) -0.233(6) 0.030(10) Uiso 1 1 d
C11 C 0.43762(9) 0.09413(9) 0.0865(5) 0.0197(7) Uani 1 1 d
C12 C 0.43813(9) 0.06654(10) -0.0534(6) 0.0225(7) Uani 1 1 d
C13 C 0.41745(10) 0.02711(10) -0.0091(6) 0.0253(8) Uani 1 1 d
C14 C 0.39621(10) 0.01459(10) 0.1874(6) 0.0255(8) Uani 1 1 d
C15 C 0.39558(10) 0.04110(10) 0.3334(6) 0.0254(8) Uani 1 1 d
C16 C 0.41612(10) 0.08018(10) 0.2817(5) 0.0230(8) Uani 1 1 d
C21 C 0.51646(10) 0.17660(9) 0.0926(5) 0.0206(7) Uani 1 1 d
C22 C 0.54460(10) 0.20516(10) -0.0421(6) 0.0235(8) Uani 1 1 d
C23 C 0.58351(10) 0.22479(10) 0.0114(6) 0.0264(8) Uani 1 1 d
C24 C 0.59510(10) 0.21620(11) 0.2109(6) 0.0279(8) Uani 1 1 d
C25 C 0.56805(11) 0.18829(10) 0.3526(6) 0.0262(8) Uani 1 1 d
C26 C 0.52947(10) 0.16893(10) 0.2912(6) 0.0232(8) Uani 1 1 d
C31 C 0.43324(9) 0.17270(9) 0.0968(6) 0.0220(8) Uani 1 1 d
C32 C 0.44043(10) 0.19289(10) 0.2957(6) 0.0240(8) Uani 1 1 d
C33 C 0.41976(11) 0.21085(10) 0.3617(6) 0.0297(9) Uani 1 1 d
C34 C 0.39100(10) 0.20891(10) 0.2239(7) 0.0308(9) Uani 1 1 d
C35 C 0.38299(10) 0.18920(10) 0.0236(6) 0.0289(8) Uani 1 1 d
C36 C 0.40403(10) 0.17143(10) -0.0351(6) 0.0252(8) Uani 1 1 d
F12 F 0.45866(6) 0.07798(6) -0.2467(3) 0.0304(5) Uani 1 1 d
F13 F 0.41838(6) 0.00147(6) -0.1504(3) 0.0375(5) Uani 1 1 d
F14 F 0.37708(6) -0.02321(6) 0.2387(4) 0.0388(5) Uani 1 1 d
F15 F 0.37463(6) 0.02850(6) 0.5241(3) 0.0358(5) Uani 1 1 d
F16 F 0.41435(6) 0.10530(6) 0.4287(3) 0.0304(5) Uani 1 1 d
F22 F 0.53381(6) 0.21469(6) -0.2366(3) 0.0312(5) Uani 1 1 d
F23 F 0.60972(6) 0.25180(6) -0.1253(4) 0.0415(6) Uani 1 1 d
F24 F 0.63253(6) 0.23561(6) 0.2701(4) 0.0413(6) Uani 1 1 d
F25 F 0.57975(6) 0.18032(6) 0.5475(3) 0.0367(5) Uani 1 1 d
F26 F 0.50391(6) 0.14119(6) 0.4321(3) 0.0310(5) Uani 1 1 d
F32 F 0.46867(6) 0.19595(6) 0.4351(3) 0.0311(5) Uani 1 1 d
F33 F 0.42788(7) 0.23063(6) 0.5567(3) 0.0402(6) Uani 1 1 d
F34 F 0.37081(7) 0.22629(7) 0.2854(4) 0.0462(6) Uani 1 1 d
F35 F 0.35498(6) 0.18736(7) -0.1105(4) 0.0458(6) Uani 1 1 d
F36 F 0.39499(6) 0.15200(6) -0.2331(3) 0.0330(5) Uani 1 1 d

loop_
_atom_site_aniso_label
_atom_site_aniso_U_11
_atom_site_aniso_U_22
_atom_site_aniso_U_33
_atom_site_aniso_U_23
_atom_site_aniso_U_13
_atom_site_aniso_U_12
Ge1 0.0190(2) 0.0183(2) 0.01826(19) 0.00087(15) 0.00034(15) 0.00850(16)
C11 0.0170(17) 0.0219(18) 0.0199(17) 0.0020(14) -0.0030(14) 0.0096(15)
C12 0.0176(17) 0.0273(19) 0.0220(17) 0.0011(15) 0.0005(14) 0.0110(16)
C13 0.030(2) 0.0248(19) 0.0255(19) -0.0025(16) -0.0020(16) 0.0172(17)
C14 0.0203(18) 0.0198(18) 0.032(2) 0.0033(16) -0.0020(16) 0.0070(16)
C15 0.0201(19) 0.031(2) 0.0218(18) 0.0068(16) 0.0017(15) 0.0101(16)
C16 0.0191(18) 0.0258(19) 0.0227(18) -0.0034(16) -0.0046(15) 0.0101(16)
C21 0.0215(18) 0.0196(18) 0.0204(17) -0.0014(14) -0.0006(14) 0.0102(15)
C22 0.0238(19) 0.0248(19) 0.0234(18) 0.0031(15) 0.0008(15) 0.0132(16)
C23 0.0228(19) 0.024(2) 0.032(2) 0.0011(16) 0.0060(16) 0.0119(17)
C24 0.0192(19) 0.030(2) 0.037(2) -0.0076(17) -0.0029(16) 0.0140(17)
C25 0.034(2) 0.031(2) 0.0221(18) -0.0072(16) -0.0049(16) 0.0221(18)
C26 0.026(2) 0.0220(18) 0.0222(18) 0.0002(15) 0.0042(15) 0.0119(16)
C31 0.0202(18) 0.0186(18) 0.0251(18) 0.0036(15) 0.0019(15) 0.0082(15)
C32 0.028(2) 0.0202(18) 0.0221(18) 0.0035(15) -0.0007(15) 0.0106(16)
C33 0.040(2) 0.024(2) 0.0258(19) 0.0018(16) 0.0097(18) 0.0158(18)
C34 0.029(2) 0.026(2) 0.044(2) 0.0060(18) 0.0121(18) 0.0182(18)
C35 0.025(2) 0.029(2) 0.034(2) 0.0061(17) 0.0006(17) 0.0150(17)
C36 0.0225(19) 0.0226(19) 0.0251(19) 0.0038(15) 0.0019(16) 0.0073(16)
F12 0.0368(12) 0.0281(11) 0.0252(11) 0.0019(9) 0.0120(9) 0.0154(10)
F13 0.0485(14) 0.0242(12) 0.0391(13) -0.0044(10) 0.0072(11) 0.0176(11)
F14 0.0433(13) 0.0176(11) 0.0443(13) 0.0081(10) 0.0066(11) 0.0068(10)
F15 0.0362(13) 0.0359(12) 0.0265(11) 0.0096(9) 0.0124(10) 0.0115(10)
F16 0.0366(12) 0.0281(11) 0.0236(10) -0.0039(9) 0.0046(9) 0.0140(10)
F22 0.0287(11) 0.0320(12) 0.0287(11) 0.0106(9) 0.0004(9) 0.0119(10)
F23 0.0218(11) 0.0377(13) 0.0527(14) 0.0129(11) 0.0099(10) 0.0057(10)
F24 0.0209(11) 0.0465(14) 0.0518(14) -0.0088(11) -0.0096(10) 0.0134(11)
F25 0.0415(13) 0.0498(14) 0.0269(12) -0.0045(10) -0.0102(10) 0.0289(12)
F26 0.0324(12) 0.0345(12) 0.0228(10) 0.0086(9) 0.0036(9) 0.0142(10)
F32 0.0347(12) 0.0352(12) 0.0254(11) -0.0024(9) -0.0059(9) 0.0190(10)
F33 0.0570(15) 0.0351(13) 0.0311(12) -0.0043(10) 0.0080(11) 0.0249(12)
F34 0.0519(15) 0.0488(15) 0.0578(16) 0.0040(12) 0.0130(12) 0.0400(13)
F35 0.0388(14) 0.0585(16) 0.0544(15) 0.0001(12) -0.0083(11) 0.0349(13)
F36 0.0328(12) 0.0364(12) 0.0325(12) -0.0083(10) -0.0093(10) 0.0194(10)

loop_
_atom_type_symbol
_atom_type_description
_atom_type_scat_dispersion_real
_atom_type_scat_dispersion_imag
_atom_type_scat_source
C C 0.0033 0.0016 'International Tables Vol C Tables 4.2.6.8 and 6.1.1.4'
H H 0.0000 0.0000 'International Tables Vol C Tables 4.2.6.8 and 6.1.1.4'
F F 0.0171 0.0103 'International Tables Vol C Tables 4.2.6.8 and 6.1.1.4'
Ge Ge 0.1547 1.8001 'International Tables Vol C Tables 4.2.6.8 and 6.1.1.4'

loop_
_geom_angle_atom_site_label_1
_geom_angle_atom_site_label_2
_geom_angle_atom_site_label_3
_geom_angle
C11 Ge1 C21 110.51(13)
C11 Ge1 C31 110.73(13)
C21 Ge1 C31 111.52(14)
C11 Ge1 H1 109.4(14)
C21 Ge1 H1 106.2(14)
C31 Ge1 H1 108.3(14)
C16 C11 C12 116.0(3)
C16 C11 Ge1 124.0(3)
C12 C11 Ge1 119.8(2)
F12 C12 C13 117.4(3)
F12 C12 C11 119.5(3)
C13 C12 C11 123.1(3)
F13 C13 C14 120.3(3)
F13 C13 C12 121.1(3)
C14 C13 C12 118.7(3)
F14 C14 C15 119.9(3)
F14 C14 C13 120.0(3)
C15 C14 C13 120.1(3)
F15 C15 C14 119.5(3)
F15 C15 C16 120.9(3)
C14 C15 C16 119.5(3)
F16 C16 C15 117.7(3)
F16 C16 C11 119.8(3)
C15 C16 C11 122.5(3)
C22 C21 C26 116.0(3)
C22 C21 Ge1 119.8(2)
C26 C21 Ge1 124.1(3)
F22 C22 C23 117.6(3)
F22 C22 C21 119.2(3)
C23 C22 C21 123.3(3)
F23 C23 C22 121.2(3)
F23 C23 C24 120.2(3)
C22 C23 C24 118.6(3)
F24 C24 C23 119.9(3)
F24 C24 C25 119.8(3)
C23 C24 C25 120.3(3)
F25 C25 C26 121.1(3)
F25 C25 C24 119.7(3)
C26 C25 C24 119.2(3)
F26 C26 C25 117.5(3)
F26 C26 C21 119.9(3)
C25 C26 C21 122.5(3)
C32 C31 C36 115.9(3)
C32 C31 Ge1 124.4(3)
C36 C31 Ge1 119.7(3)
F32 C32 C31 120.1(3)
F32 C32 C33 117.2(3)
C31 C32 C33 122.6(3)
F33 C33 C34 119.8(3)
F33 C33 C32 120.9(3)
C34 C33 C32 119.3(3)
F34 C34 C35 120.1(3)
F34 C34 C33 120.0(3)
C35 C34 C33 119.9(3)
F35 C35 C34 119.8(3)
F35 C35 C36 121.2(3)
C34 C35 C36 118.9(3)
F36 C36 C35 117.1(3)
F36 C36 C31 119.6(3)
C35 C36 C31 123.3(3)

loop_
_geom_bond_atom_site_label_1
_geom_bond_atom_site_label_2
_geom_bond_distance
Ge1 C11 1.942(3)
Ge1 C21 1.947(3)
Ge1 C31 1.948(3)
Ge1 H1 1.33(3)
C11 C16 1.379(4)
C11 C12 1.380(5)
C12 F12 1.348(4)
C12 C13 1.377(5)
C13 F13 1.332(4)
C13 C14 1.378(5)
C14 F14 1.331(4)
C14 C15 1.371(5)
C15 F15 1.344(4)
C15 C16 1.375(5)
C16 F16 1.351(4)
C21 C22 1.378(5)
C21 C26 1.381(5)
C22 F22 1.349(4)
C22 C23 1.371(5)
C23 F23 1.330(4)
C23 C24 1.373(5)
C24 F24 1.331(4)
C24 C25 1.375(5)
C25 F25 1.341(4)
C25 C26 1.372(5)
C26 F26 1.348(4)
C31 C32 1.374(5)
C31 C36 1.377(5)
C32 F32 1.347(4)
C32 C33 1.382(5)
C33 F33 1.344(4)
C33 C34 1.373(5)
C34 F34 1.340(4)
C34 C35 1.370(5)
C35 F35 1.337(4)
C35 C36 1.377(5)
C36 F36 1.351(4)
